data_7211384
loop_
_publ_author_name
'Bia\/lo\'nska, Agata'
'Drabent, Krzysztof'
'Filipowicz, Barbara'
'Siczek, Mi\/losz'

_publ_section_title
;
 Reversible guest vapour sorption in breathing crystals of a discrete
 ionic binuclear Cu(i) complex
;
_journal_issue 46
_journal_name_full CrystEngComm
_journal_page_first 9859
_journal_paper_doi 10.1039/c3ce41461b
_journal_volume 15
_journal_year 2013
_chemical_formula_moiety 'C36 H28 Cl4 Cu2 N16, 2(Cl O4), 2(C8 H10)'
_chemical_formula_sum 'C52 H48 Cl6 Cu2 N16 O8'
_chemical_formula_weight 1364.84
_chemical_name_systematic
;
bis(\m~2~-4-(E)-(4-chlorobenzylidene)amino-4H-1,2,4-triazole)-bis((E)-4-(chlor
obenzylidene)amino-4H-1,2,4-triazole)-di-copper(i) diperchlorate m-xylene 
disolvate
;
_space_group_crystal_system monoclinic
_space_group_IT_number 14
_space_group_name_Hall '-P 2ybc'
_space_group_name_H-M_alt 'P 1 21/c 1'
_symmetry_space_group_name_Hall '-P 2ybc'
_symmetry_space_group_name_H-M 'P 1 21/c 1'
_atom_sites_solution_hydrogens geom
_audit_creation_method SHELXL-2013
_cell_angle_alpha 90
_cell_angle_beta 94.78(3)
_cell_angle_gamma 90
_cell_formula_units_Z 2
_cell_length_a 6.987(2)
_cell_length_b 18.534(3)
_cell_length_c 22.097(4)
_cell_measurement_reflns_used 12938
_cell_measurement_temperature 100(2)
_cell_measurement_theta_max 36.9286
_cell_measurement_theta_min 2.7706
_cell_volume 2851.5(11)
_computing_cell_refinement
;
CrysAlisPro, Agilent Technologies,
Version 1.171.36.21 (release 14-08-2012 CrysAlis171 .NET)
(compiled Sep 14 2012,17:21:16)
;
_computing_data_collection
;
CrysAlisPro, Agilent Technologies,
Version 1.171.36.21 (release 14-08-2012 CrysAlis171 .NET)
(compiled Sep 14 2012,17:21:16)
;
_computing_data_reduction
;
CrysAlisPro, Agilent Technologies,
Version 1.171.36.21 (release 14-08-2012 CrysAlis171 .NET)
(compiled Sep 14 2012,17:21:16)
;
_computing_structure_refinement 'SHELXL-2013 (Sheldrick, 2013)'
_computing_structure_solution
;
SHELXL-97 (Sheldrick, G. M. (2008). <i>Acta Cryst.</i> <b>A64</b>, 112-122.)
;
_diffrn_ambient_temperature 100(2)
_diffrn_measured_fraction_theta_full 0.999
_diffrn_measured_fraction_theta_max 0.984
_diffrn_measurement_device_type 'Xcalibur, Sapphire2, large Be window'
_diffrn_radiation_monochromator graphite
_diffrn_radiation_source 'Enhance (Mo) X-ray Source'
_diffrn_radiation_type MoK\a
_diffrn_radiation_wavelength 0.71073
_diffrn_reflns_av_R_equivalents 0.0690
_diffrn_reflns_av_unetI/netI 0.0960
_diffrn_reflns_Laue_measured_fraction_full 0.999
_diffrn_reflns_Laue_measured_fraction_max 0.984
_diffrn_reflns_limit_h_max 10
_diffrn_reflns_limit_h_min -10
_diffrn_reflns_limit_k_max 28
_diffrn_reflns_limit_k_min -29
_diffrn_reflns_limit_l_max 31
_diffrn_reflns_limit_l_min -34
_diffrn_reflns_number 47177
_diffrn_reflns_point_group_measured_fraction_full 0.999
_diffrn_reflns_point_group_measured_fraction_max 0.984
_diffrn_reflns_theta_full 25.242
_diffrn_reflns_theta_max 33.997
_diffrn_reflns_theta_min 2.873
_exptl_absorpt_coefficient_mu 1.096
_exptl_absorpt_correction_T_max 0.920
_exptl_absorpt_correction_T_min 0.790
_exptl_absorpt_correction_type analytical
_exptl_absorpt_process_details
;
CrysAlis RED, Oxford Diffraction Ltd.,
Version 1.171.33.42 (release 29-05-2009 CrysAlis171 .NET)
(compiled May 29 2009,17:40:42)
Analytical numeric absorption correction using a multifaceted crystal
            model based on expressions derived by R.C. Clark & J.S. Reid.
(Clark, R. C. & Reid, J. S. (1995). Acta Cryst. A51, 887-897)
;
_exptl_crystal_colour colorless
_exptl_crystal_density_diffrn 1.590
_exptl_crystal_description needle
_exptl_crystal_F_000 1392
_exptl_crystal_size_max 0.28
_exptl_crystal_size_mid 0.09
_exptl_crystal_size_min 0.09
_refine_diff_density_max 0.651
_refine_diff_density_min -0.494
_refine_diff_density_rms 0.084
_refine_ls_extinction_method none
_refine_ls_goodness_of_fit_ref 0.844
_refine_ls_hydrogen_treatment constr
_refine_ls_matrix_type full
_refine_ls_number_parameters 380
_refine_ls_number_reflns 11425
_refine_ls_number_restraints 0
_refine_ls_restrained_S_all 0.844
_refine_ls_R_factor_all 0.0950
_refine_ls_R_factor_gt 0.0422
_refine_ls_shift/su_max 0.002
_refine_ls_shift/su_mean 0.000
_refine_ls_structure_factor_coef Fsqd
_refine_ls_weighting_details
;
 w=1/[\s^2^(Fo^2^)+(0.0371P)^2^]
 where P=(Fo^2^+2Fc^2^)/3
;
_refine_ls_weighting_scheme calc
_refine_ls_wR_factor_gt 0.0736
_refine_ls_wR_factor_ref 0.0814
_reflns_Friedel_coverage 0.000
_reflns_number_gt 6544
_reflns_number_total 11425
_reflns_threshold_expression 'I > 2\s(I)'
_cod_data_source_file c3ce41461b.txt
_cod_data_source_block 1-m-C8H10
_cod_database_code 7211384
_shelx_space_group_comment
;
The symmetry employed for this shelxl refinement is uniquely defined
by the following loop, which should always be used as a source of
symmetry information in preference to the above space-group names.
They are only intended as comments.
;

loop_
_space_group_symop_operation_xyz
'x, y, z'
'-x, y+1/2, -z+1/2'
'-x, -y, -z'
'x, -y-1/2, z-1/2'

loop_
_atom_site_label
_atom_site_type_symbol
_atom_site_fract_x
_atom_site_fract_y
_atom_site_fract_z
_atom_site_U_iso_or_equiv
_atom_site_adp_type
_atom_site_occupancy
_atom_site_site_symmetry_order
_atom_site_calc_flag
_atom_site_refinement_flags_posn
_atom_site_refinement_flags_adp
_atom_site_refinement_flags_occupancy
_atom_site_disorder_assembly
_atom_site_disorder_group
Cu Cu 0.46523(3) 0.43015(2) 0.55175(2) 0.01523(5) Uani 1 1 d . . . . .
Cl1 Cl 0.35456(8) 0.46649(2) 0.77781(2) 0.02852(11) Uani 1 1 d . . . . .
O1 O 0.3243(4) 0.40272(9) 0.81102(8) 0.0715(6) Uani 1 1 d . . . . .
O2 O 0.5142(2) 0.45708(10) 0.74125(7) 0.0502(4) Uani 1 1 d . . . . .
O3 O 0.1864(2) 0.48203(10) 0.73713(7) 0.0470(4) Uani 1 1 d . . . . .
O4 O 0.3898(2) 0.52577(8) 0.81782(7) 0.0429(4) Uani 1 1 d . . . . .
N1 N 0.4071(2) 0.52937(7) 0.57093(6) 0.0147(3) Uani 1 1 d . . . . .
N2 N 0.4230(2) 0.58486(7) 0.52880(6) 0.0141(3) Uani 1 1 d . . . . .
N3 N 0.3352(2) 0.63087(7) 0.61334(6) 0.0143(3) Uani 1 1 d . . . . .
N4 N 0.2863(2) 0.68674(7) 0.65218(6) 0.0160(3) Uani 1 1 d . . . . .
C1 C 0.2686(2) 0.66839(9) 0.70721(7) 0.0167(3) Uani 1 1 d . . . . .
H1A H 0.2872 0.6195 0.7191 0.020 Uiso 1 1 calc R U . . .
C2 C 0.2198(2) 0.72209(9) 0.75215(7) 0.0156(3) Uani 1 1 d . . . . .
C3 C 0.1885(2) 0.79498(9) 0.73698(8) 0.0185(3) Uani 1 1 d . . . . .
H3A H 0.1995 0.8108 0.6965 0.022 Uiso 1 1 calc R U . . .
C4 C 0.1417(3) 0.84391(9) 0.78074(8) 0.0197(4) Uani 1 1 d . . . . .
H4A H 0.1184 0.8931 0.7706 0.024 Uiso 1 1 calc R U . . .
C5 C 0.1293(2) 0.81972(9) 0.83985(8) 0.0189(3) Uani 1 1 d . . . . .
Cl5 Cl 0.07727(7) 0.88134(3) 0.89573(2) 0.02596(10) Uani 1 1 d . . . . .
C6 C 0.1586(2) 0.74793(10) 0.85588(8) 0.0193(4) Uani 1 1 d . . . . .
H6A H 0.1478 0.7324 0.8964 0.023 Uiso 1 1 calc R U . . .
C7 C 0.2040(2) 0.69922(9) 0.81170(8) 0.0181(3) Uani 1 1 d . . . . .
H7A H 0.2245 0.6499 0.8220 0.022 Uiso 1 1 calc R U . . .
C8 C 0.3535(2) 0.55812(8) 0.62091(7) 0.0161(3) Uani 1 1 d . . . . .
H8A H 0.3309 0.5324 0.6568 0.019 Uiso 1 1 calc R U . . .
C9 C 0.3792(2) 0.64484(9) 0.55587(7) 0.0152(3) Uani 1 1 d . . . . .
H9A H 0.3784 0.6914 0.5378 0.018 Uiso 1 1 calc R U . . .
N11 N 0.4199(2) 0.33819(7) 0.58953(6) 0.0158(3) Uani 1 1 d . . . . .
N12 N 0.3964(2) 0.27563(8) 0.55457(6) 0.0214(3) Uani 1 1 d . . . . .
N13 N 0.3404(2) 0.25148(7) 0.64884(6) 0.0150(3) Uani 1 1 d . . . . .
N14 N 0.2951(2) 0.20694(7) 0.69660(6) 0.0167(3) Uani 1 1 d . . . . .
C11 C 0.2869(2) 0.23723(9) 0.74825(7) 0.0166(3) Uani 1 1 d . . . . .
H11A H 0.3113 0.2874 0.7528 0.020 Uiso 1 1 calc R U . . .
C12 C 0.2396(2) 0.19376(9) 0.80035(7) 0.0151(3) Uani 1 1 d . . . . .
C13 C 0.2075(3) 0.11926(9) 0.79581(7) 0.0185(3) Uani 1 1 d . . . . .
H13A H 0.2167 0.0954 0.7581 0.022 Uiso 1 1 calc R U . . .
C14 C 0.1623(3) 0.08042(9) 0.84625(8) 0.0187(3) Uani 1 1 d . . . . .
H14A H 0.1413 0.0298 0.8435 0.022 Uiso 1 1 calc R U . . .
C15 C 0.1481(2) 0.11622(9) 0.90062(7) 0.0160(3) Uani 1 1 d . . . . .
Cl15 Cl 0.09040(6) 0.06720(2) 0.96397(2) 0.02036(9) Uani 1 1 d . . . . .
C16 C 0.1796(2) 0.18986(9) 0.90668(7) 0.0184(3) Uani 1 1 d . . . . .
H16A H 0.1698 0.2133 0.9445 0.022 Uiso 1 1 calc R U . . .
C17 C 0.2257(2) 0.22837(9) 0.85606(7) 0.0175(3) Uani 1 1 d . . . . .
H17A H 0.2481 0.2788 0.8593 0.021 Uiso 1 1 calc R U . . .
C18 C 0.3865(2) 0.32268(8) 0.64568(7) 0.0151(3) Uani 1 1 d . . . . .
H18A H 0.3932 0.3557 0.6787 0.018 Uiso 1 1 calc R U . . .
C19 C 0.3488(3) 0.22522(9) 0.59178(8) 0.0216(4) Uani 1 1 d . . . . .
H19A H 0.3233 0.1765 0.5804 0.026 Uiso 1 1 calc R U . . .
C21 C -0.0159(3) 0.38328(10) -0.00555(9) 0.0282(4) Uani 1 1 d . . . . .
C22 C -0.0319(3) 0.41578(10) 0.05065(9) 0.0257(4) Uani 1 1 d . . . . .
H22A H -0.1506 0.4124 0.0685 0.031 Uiso 1 1 calc R U . . .
C23 C 0.1187(3) 0.45283(10) 0.08156(9) 0.0264(4) Uani 1 1 d . . . . .
C24 C 0.2920(3) 0.45786(10) 0.05464(10) 0.0301(4) Uani 1 1 d . . . . .
H24A H 0.3977 0.4827 0.0750 0.036 Uiso 1 1 calc R U . . .
C25 C 0.3104(3) 0.42680(11) -0.00159(10) 0.0328(5) Uani 1 1 d . . . . .
H25A H 0.4286 0.4307 -0.0198 0.039 Uiso 1 1 calc R U . . .
C26 C 0.1581(3) 0.39011(10) -0.03153(9) 0.0325(5) Uani 1 1 d . . . . .
H26A H 0.1724 0.3694 -0.0702 0.039 Uiso 1 1 calc R U . . .
C27 C -0.1833(3) 0.34504(12) -0.03847(11) 0.0417(6) Uani 1 1 d . . . . .
H27A H -0.2928 0.3457 -0.0135 0.063 Uiso 1 1 calc R U . . .
H27B H -0.1477 0.2950 -0.0463 0.063 Uiso 1 1 calc R U . . .
H27C H -0.2187 0.3695 -0.0771 0.063 Uiso 1 1 calc R U . . .
C28 C 0.0950(3) 0.48819(12) 0.14178(9) 0.0353(5) Uani 1 1 d . . . . .
H28A H -0.0345 0.4787 0.1538 0.053 Uiso 0.27(3) 1 calc R U P A 1
H28B H 0.1141 0.5404 0.1382 0.053 Uiso 0.27(3) 1 calc R U P A 1
H28C H 0.1900 0.4685 0.1725 0.053 Uiso 0.27(3) 1 calc R U P A 1
H28D H 0.2199 0.5057 0.1593 0.053 Uiso 0.73(3) 1 calc R U P A 2
H28E H 0.0438 0.4530 0.1694 0.053 Uiso 0.73(3) 1 calc R U P A 2
H28F H 0.0058 0.5289 0.1359 0.053 Uiso 0.73(3) 1 calc R U P A 2

loop_
_atom_site_aniso_label
_atom_site_aniso_U_11
_atom_site_aniso_U_22
_atom_site_aniso_U_33
_atom_site_aniso_U_23
_atom_site_aniso_U_13
_atom_site_aniso_U_12
Cu 0.02189(11) 0.01171(9) 0.01254(9) 0.00055(8) 0.00404(7) -0.00042(9)
Cl1 0.0478(3) 0.0181(2) 0.0191(2) -0.00116(17) -0.0010(2) -0.0003(2)
O1 0.140(2) 0.0242(8) 0.0521(11) 0.0182(8) 0.0185(12) 0.0028(10)
O2 0.0475(10) 0.0648(11) 0.0388(9) -0.0126(8) 0.0074(8) 0.0133(9)
O3 0.0379(9) 0.0746(12) 0.0272(8) 0.0105(8) -0.0049(7) -0.0217(8)
O4 0.0440(9) 0.0315(8) 0.0509(10) -0.0231(7) -0.0094(7) 0.0075(7)
N1 0.0194(7) 0.0137(6) 0.0113(6) 0.0007(5) 0.0029(5) -0.0014(5)
N2 0.0186(7) 0.0117(6) 0.0124(6) 0.0021(5) 0.0031(5) -0.0011(5)
N3 0.0177(7) 0.0124(6) 0.0131(6) -0.0017(5) 0.0030(5) -0.0006(5)
N4 0.0190(7) 0.0139(7) 0.0156(7) -0.0039(5) 0.0041(5) 0.0001(6)
C1 0.0183(8) 0.0155(8) 0.0165(8) -0.0024(6) 0.0019(6) 0.0001(6)
C2 0.0149(8) 0.0173(8) 0.0148(8) -0.0049(6) 0.0023(6) -0.0008(6)
C3 0.0220(9) 0.0171(8) 0.0166(8) -0.0020(6) 0.0020(7) 0.0006(7)
C4 0.0224(9) 0.0156(8) 0.0210(9) -0.0023(7) 0.0011(7) 0.0011(7)
C5 0.0167(8) 0.0216(8) 0.0185(8) -0.0102(7) 0.0028(6) 0.0000(7)
Cl5 0.0279(2) 0.0276(2) 0.0230(2) -0.01318(18) 0.00510(18) 0.00171(19)
C6 0.0187(9) 0.0252(9) 0.0144(8) -0.0028(7) 0.0033(7) -0.0006(7)
C7 0.0200(9) 0.0179(8) 0.0168(8) -0.0020(6) 0.0037(7) -0.0003(7)
C8 0.0207(9) 0.0145(8) 0.0134(8) 0.0008(6) 0.0028(6) -0.0010(6)
C9 0.0188(8) 0.0136(7) 0.0135(8) -0.0002(6) 0.0031(6) -0.0001(6)
N11 0.0191(7) 0.0138(6) 0.0148(7) -0.0004(5) 0.0027(5) -0.0004(5)
N12 0.0355(9) 0.0147(7) 0.0142(7) -0.0016(6) 0.0040(6) -0.0059(6)
N13 0.0193(7) 0.0130(6) 0.0128(7) 0.0020(5) 0.0021(5) -0.0020(5)
N14 0.0207(7) 0.0158(7) 0.0138(7) 0.0051(5) 0.0023(5) -0.0026(6)
C11 0.0173(8) 0.0158(8) 0.0169(8) 0.0032(6) 0.0018(6) 0.0000(7)
C12 0.0155(8) 0.0167(8) 0.0131(7) 0.0025(6) 0.0015(6) 0.0017(6)
C13 0.0260(9) 0.0168(8) 0.0129(8) 0.0010(6) 0.0025(7) 0.0002(7)
C14 0.0240(9) 0.0157(8) 0.0165(8) 0.0020(6) 0.0018(7) -0.0009(7)
C15 0.0141(8) 0.0192(8) 0.0146(8) 0.0069(6) 0.0018(6) 0.0000(6)
Cl15 0.0215(2) 0.0253(2) 0.01456(18) 0.00714(16) 0.00344(15) -0.00221(18)
C16 0.0212(9) 0.0210(8) 0.0131(8) 0.0010(6) 0.0018(6) 0.0007(7)
C17 0.0207(9) 0.0144(8) 0.0174(8) 0.0018(6) 0.0005(7) 0.0005(7)
C18 0.0182(8) 0.0122(7) 0.0154(8) 0.0011(6) 0.0037(6) -0.0003(6)
C19 0.0346(11) 0.0158(8) 0.0148(8) -0.0002(6) 0.0037(7) -0.0046(7)
C21 0.0389(12) 0.0166(9) 0.0292(10) 0.0044(8) 0.0029(8) 0.0060(8)
C22 0.0293(10) 0.0216(9) 0.0270(9) 0.0060(8) 0.0068(8) 0.0056(8)
C23 0.0326(11) 0.0199(9) 0.0269(10) 0.0082(7) 0.0039(8) 0.0056(8)
C24 0.0320(11) 0.0203(9) 0.0385(12) 0.0084(8) 0.0057(9) 0.0022(8)
C25 0.0360(12) 0.0233(10) 0.0414(12) 0.0115(9) 0.0168(9) 0.0081(9)
C26 0.0499(14) 0.0211(10) 0.0279(10) 0.0031(8) 0.0118(9) 0.0101(9)
C27 0.0509(15) 0.0307(11) 0.0430(13) -0.0047(10) 0.0009(11) 0.0000(10)
C28 0.0418(13) 0.0367(12) 0.0271(11) 0.0037(9) 0.0012(9) 0.0039(10)

loop_
_atom_type_symbol
_atom_type_description
_atom_type_scat_dispersion_real
_atom_type_scat_dispersion_imag
_atom_type_scat_source
C C 0.0033 0.0016 'International Tables Vol C Tables 4.2.6.8 and 6.1.1.4'
H H 0.0000 0.0000 'International Tables Vol C Tables 4.2.6.8 and 6.1.1.4'
N N 0.0061 0.0033 'International Tables Vol C Tables 4.2.6.8 and 6.1.1.4'
O O 0.0106 0.0060 'International Tables Vol C Tables 4.2.6.8 and 6.1.1.4'
Cl Cl 0.1484 0.1585 'International Tables Vol C Tables 4.2.6.8 and 6.1.1.4'
Cu Cu 0.3201 1.2651 'International Tables Vol C Tables 4.2.6.8 and 6.1.1.4'

loop_
_geom_angle_atom_site_label_1
_geom_angle_atom_site_label_2
_geom_angle_atom_site_label_3
_geom_angle
_geom_angle_site_symmetry_3
N11 Cu N1 134.14(6) .
N11 Cu N2 110.34(6) 3_666
N1 Cu N2 115.26(5) 3_666
O1 Cl1 O4 110.43(11) .
O1 Cl1 O2 110.20(12) .
O4 Cl1 O2 109.94(11) .
O1 Cl1 O3 109.85(12) .
O4 Cl1 O3 108.81(10) .
O2 Cl1 O3 107.56(10) .
C8 N1 N2 107.87(13) .
C8 N1 Cu 130.61(11) .
N2 N1 Cu 121.51(10) .
C9 N2 N1 106.58(13) .
C9 N2 Cu 129.84(11) 3_666
N1 N2 Cu 122.90(10) 3_666
C9 N3 C8 106.12(13) .
C9 N3 N4 121.11(13) .
C8 N3 N4 132.76(13) .
C1 N4 N3 115.63(14) .
N4 C1 C2 120.66(15) .
N4 C1 H1A 119.7 .
C2 C1 H1A 119.7 .
C7 C2 C3 119.62(15) .
C7 C2 C1 118.26(15) .
C3 C2 C1 122.13(15) .
C4 C3 C2 120.30(16) .
C4 C3 H3A 119.9 .
C2 C3 H3A 119.9 .
C3 C4 C5 118.80(16) .
C3 C4 H4A 120.6 .
C5 C4 H4A 120.6 .
C6 C5 C4 121.96(15) .
C6 C5 Cl5 118.87(13) .
C4 C5 Cl5 119.17(13) .
C7 C6 C5 118.85(16) .
C7 C6 H6A 120.6 .
C5 C6 H6A 120.6 .
C6 C7 C2 120.47(16) .
C6 C7 H7A 119.8 .
C2 C7 H7A 119.8 .
N1 C8 N3 109.24(14) .
N1 C8 H8A 125.4 .
N3 C8 H8A 125.4 .
N2 C9 N3 110.19(14) .
N2 C9 H9A 124.9 .
N3 C9 H9A 124.9 .
C18 N11 N12 108.61(13) .
C18 N11 Cu 130.44(11) .
N12 N11 Cu 120.58(10) .
C19 N12 N11 105.68(13) .
C19 N13 C18 105.75(13) .
C19 N13 N14 121.32(13) .
C18 N13 N14 132.92(13) .
C11 N14 N13 116.43(14) .
N14 C11 C12 119.35(15) .
N14 C11 H11A 120.3 .
C12 C11 H11A 120.3 .
C17 C12 C13 119.51(15) .
C17 C12 C11 118.43(15) .
C13 C12 C11 122.06(15) .
C14 C13 C12 120.02(15) .
C14 C13 H13A 120.0 .
C12 C13 H13A 120.0 .
C15 C14 C13 119.16(15) .
C15 C14 H14A 120.4 .
C13 C14 H14A 120.4 .
C14 C15 C16 122.24(15) .
C14 C15 Cl15 119.04(13) .
C16 C15 Cl15 118.72(13) .
C15 C16 C17 118.30(15) .
C15 C16 H16A 120.9 .
C17 C16 H16A 120.9 .
C16 C17 C12 120.77(16) .
C16 C17 H17A 119.6 .
C12 C17 H17A 119.6 .
N11 C18 N13 108.79(14) .
N11 C18 H18A 125.6 .
N13 C18 H18A 125.6 .
N12 C19 N13 111.18(15) .
N12 C19 H19A 124.4 .
N13 C19 H19A 124.4 .
C22 C21 C26 117.7(2) .
C22 C21 C27 121.24(19) .
C26 C21 C27 120.96(19) .
C23 C22 C21 122.61(19) .
C23 C22 H22A 118.7 .
C21 C22 H22A 118.7 .
C22 C23 C24 118.20(19) .
C22 C23 C28 121.06(18) .
C24 C23 C28 120.72(19) .
C25 C24 C23 120.2(2) .
C25 C24 H24A 119.9 .
C23 C24 H24A 119.9 .
C26 C25 C24 120.51(19) .
C26 C25 H25A 119.7 .
C24 C25 H25A 119.7 .
C25 C26 C21 120.71(19) .
C25 C26 H26A 119.6 .
C21 C26 H26A 119.6 .
C21 C27 H27A 109.5 .
C21 C27 H27B 109.5 .
H27A C27 H27B 109.5 .
C21 C27 H27C 109.5 .
H27A C27 H27C 109.5 .
H27B C27 H27C 109.5 .
C23 C28 H28A 109.5 .
C23 C28 H28B 109.5 .
H28A C28 H28B 109.5 .
C23 C28 H28C 109.5 .
H28A C28 H28C 109.5 .
H28B C28 H28C 109.5 .
C23 C28 H28D 109.5 .
C23 C28 H28E 109.5 .
H28D C28 H28E 109.5 .
C23 C28 H28F 109.5 .
H28D C28 H28F 109.5 .
H28E C28 H28F 109.5 .

loop_
_geom_bond_atom_site_label_1
_geom_bond_atom_site_label_2
_geom_bond_distance
_geom_bond_site_symmetry_2
Cu N11 1.9356(14) .
Cu N1 1.9379(14) .
Cu N2 2.0215(14) 3_666
Cl1 O1 1.4163(17) .
Cl1 O4 1.4188(15) .
Cl1 O2 1.4414(17) .
Cl1 O3 1.4474(17) .
N1 C8 1.309(2) .
N1 N2 1.3979(18) .
N2 C9 1.311(2) .
N2 Cu 2.0214(14) 3_666
N3 C9 1.356(2) .
N3 C8 1.363(2) .
N3 N4 1.4052(18) .
N4 C1 1.279(2) .
C1 C2 1.466(2) .
C1 H1A 0.9500 .
C2 C7 1.395(2) .
C2 C3 1.405(2) .
C3 C4 1.385(2) .
C3 H3A 0.9500 .
C4 C5 1.391(2) .
C4 H4A 0.9500 .
C5 C6 1.388(2) .
C5 Cl5 1.7423(16) .
C6 C7 1.386(2) .
C6 H6A 0.9500 .
C7 H7A 0.9500 .
C8 H8A 0.9500 .
C9 H9A 0.9500 .
N11 C18 1.313(2) .
N11 N12 1.3954(19) .
N12 C19 1.306(2) .
N13 C19 1.357(2) .
N13 C18 1.361(2) .
N13 N14 1.3970(18) .
N14 C11 1.277(2) .
C11 C12 1.465(2) .
C11 H11A 0.9500 .
C12 C17 1.399(2) .
C12 C13 1.401(2) .
C13 C14 1.385(2) .
C13 H13A 0.9500 .
C14 C15 1.383(2) .
C14 H14A 0.9500 .
C15 C16 1.387(2) .
C15 Cl15 1.7441(16) .
C16 C17 1.387(2) .
C16 H16A 0.9500 .
C17 H17A 0.9500 .
C18 H18A 0.9500 .
C19 H19A 0.9500 .
C21 C22 1.393(3) .
C21 C26 1.393(3) .
C21 C27 1.503(3) .
C22 C23 1.388(3) .
C22 H22A 0.9500 .
C23 C24 1.396(3) .
C23 C28 1.505(3) .
C24 C25 1.385(3) .
C24 H24A 0.9500 .
C25 C26 1.384(3) .
C25 H25A 0.9500 .
C26 H26A 0.9500 .
C27 H27A 0.9800 .
C27 H27B 0.9800 .
C27 H27C 0.9800 .
C28 H28A 0.9800 .
C28 H28B 0.9800 .
C28 H28C 0.9800 .
C28 H28D 0.9800 .
C28 H28E 0.9800 .
C28 H28F 0.9800 .

loop_
_geom_torsion_atom_site_label_1
_geom_torsion_atom_site_label_2
_geom_torsion_atom_site_label_3
_geom_torsion_atom_site_label_4
_geom_torsion
_geom_torsion_site_symmetry_1
_geom_torsion_site_symmetry_4
C8 N1 N2 C9 0.44(18) . .
Cu N1 N2 C9 -178.36(11) . .
C8 N1 N2 Cu 171.86(11) . 3_666
Cu N1 N2 Cu -6.95(17) . 3_666
C9 N3 N4 C1 -172.49(15) . .
C8 N3 N4 C1 6.2(3) . .
N3 N4 C1 C2 179.42(14) . .
N4 C1 C2 C7 -179.40(16) . .
N4 C1 C2 C3 0.7(3) . .
C7 C2 C3 C4 -0.2(3) . .
C1 C2 C3 C4 179.66(16) . .
C2 C3 C4 C5 1.0(3) . .
C3 C4 C5 C6 -1.3(3) . .
C3 C4 C5 Cl5 178.16(13) . .
C4 C5 C6 C7 0.8(3) . .
Cl5 C5 C6 C7 -178.63(13) . .
C5 C6 C7 C2 0.0(3) . .
C3 C2 C7 C6 -0.3(2) . .
C1 C2 C7 C6 179.86(16) . .
N2 N1 C8 N3 -0.54(18) . .
Cu N1 C8 N3 178.12(11) . .
C9 N3 C8 N1 0.43(18) . .
N4 N3 C8 N1 -178.44(15) . .
N1 N2 C9 N3 -0.18(18) . .
Cu N2 C9 N3 -170.78(11) 3_666 .
C8 N3 C9 N2 -0.14(18) . .
N4 N3 C9 N2 178.89(14) . .
C18 N11 N12 C19 0.25(19) . .
Cu N11 N12 C19 -173.50(12) . .
C19 N13 N14 C11 -178.54(16) . .
C18 N13 N14 C11 2.8(3) . .
N13 N14 C11 C12 179.87(14) . .
N14 C11 C12 C17 -178.09(16) . .
N14 C11 C12 C13 1.6(2) . .
C17 C12 C13 C14 0.0(3) . .
C11 C12 C13 C14 -179.71(16) . .
C12 C13 C14 C15 0.5(3) . .
C13 C14 C15 C16 -0.7(3) . .
C13 C14 C15 Cl15 179.78(13) . .
C14 C15 C16 C17 0.3(3) . .
Cl15 C15 C16 C17 179.91(13) . .
C15 C16 C17 C12 0.1(3) . .
C13 C12 C17 C16 -0.3(3) . .
C11 C12 C17 C16 179.41(16) . .
N12 N11 C18 N13 -0.28(18) . .
Cu N11 C18 N13 172.64(11) . .
C19 N13 C18 N11 0.21(19) . .
N14 N13 C18 N11 178.97(15) . .
N11 N12 C19 N13 -0.1(2) . .
C18 N13 C19 N12 0.0(2) . .
N14 N13 C19 N12 -178.99(15) . .
C26 C21 C22 C23 -1.3(3) . .
C27 C21 C22 C23 -178.55(18) . .
C21 C22 C23 C24 0.5(3) . .
C21 C22 C23 C28 179.08(17) . .
C22 C23 C24 C25 0.4(3) . .
C28 C23 C24 C25 -178.21(18) . .
C23 C24 C25 C26 -0.4(3) . .
C24 C25 C26 C21 -0.5(3) . .
C22 C21 C26 C25 1.3(3) . .
C27 C21 C26 C25 178.53(19) . .
